data_7064108
loop_
_publ_author_name
'Kochnev, Ivan A.'
'Barkov, Alexey Yu.'

_publ_section_title
;
 Silver or copper-catalyzed ring opening [3+2] annulation of
 2-polyfluoroalkyl chromones/6-polyfluoroalkyl pyran-4H-ones with
 methylene isocyanides: regioselective synthesis of 3-polyfluoroalkyl
 pyrroles
;
_journal_issue 46
_journal_name_full 'New Journal of Chemistry'
_journal_page_first 20254
_journal_page_last 20263
_journal_paper_doi 10.1039/D5NJ03333K
_journal_volume 49
_journal_year 2025
_chemical_formula_moiety 'C17 H13 F3 N2 O3'
_chemical_formula_sum 'C17 H13 F3 N2 O3'
_chemical_formula_weight 350.29
_space_group_crystal_system orthorhombic
_space_group_IT_number 61
_space_group_name_Hall '-P 2ac 2ab'
_space_group_name_H-M_alt 'P b c a'
_atom_sites_solution_hydrogens mixed
_atom_sites_solution_primary dual
_audit_creation_date 2025-09-18
_audit_creation_method
;
Olex2 1.5
(compiled 2024.02.16 svn.r378c4104 for OlexSys, GUI svn.r6928)
;
_audit_update_record
;
2025-09-26 deposited with the CCDC.	2025-10-29 downloaded from the CCDC.
;
_cell_angle_alpha 90
_cell_angle_beta 90
_cell_angle_gamma 90
_cell_formula_units_Z 8
_cell_length_a 13.0298(7)
_cell_length_b 7.5259(7)
_cell_length_c 31.6005(19)
_cell_measurement_reflns_used 1425
_cell_measurement_temperature 295(2)
_cell_measurement_theta_max 24.7080
_cell_measurement_theta_min 3.0080
_cell_volume 3098.8(4)
_computing_cell_refinement 'CrysAlisPro 1.171.41.98a (Rigaku OD, 2021)'
_computing_data_collection 'CrysAlisPro 1.171.41.98a (Rigaku OD, 2021)'
_computing_data_reduction 'CrysAlisPro 1.171.41.98a (Rigaku OD, 2021)'
_computing_molecular_graphics 'Olex2 1.5 (Dolomanov et al., 2009)'
_computing_publication_material 'Olex2 1.5 (Dolomanov et al., 2009)'
_computing_structure_refinement 'SHELXL 2018/3 (Sheldrick, 2015)'
_computing_structure_solution 'SHELXT 2018/2 (Sheldrick, 2018)'
_diffrn_ambient_temperature 295(2)
_diffrn_detector_area_resol_mean 15.9555
_diffrn_detector_type Eos
_diffrn_measured_fraction_theta_full 0.994
_diffrn_measured_fraction_theta_max 0.844
_diffrn_measurement_details
;
List of Runs (angles in degrees, time in seconds):

  # Type    Start    End  Width  t~exp~   \w     \q     \k     \f   Frames
#--------------------------------------------------------------------------
  1  \w    -39.00  -6.00   1.00   60.00    --  -19.06 -77.00-180.00   33
  2  \w    -32.00   0.00   1.00   60.00    --  -19.06 -77.00  60.00   32
  3  \w    -14.00  46.00   1.00   60.00    --   21.56 -19.00  60.00   60
;
_diffrn_measurement_device 'four-circle diffractometer'
_diffrn_measurement_device_type 'Xcalibur 3'
_diffrn_measurement_method '\w scans'
_diffrn_radiation_type MoK\a
_diffrn_radiation_wavelength 0.71073
_diffrn_reflns_av_R_equivalents 0.0450
_diffrn_reflns_av_unetI/netI 0.0997
_diffrn_reflns_Laue_measured_fraction_full 0.994
_diffrn_reflns_Laue_measured_fraction_max 0.844
_diffrn_reflns_limit_h_max 16
_diffrn_reflns_limit_h_min -18
_diffrn_reflns_limit_k_max 10
_diffrn_reflns_limit_k_min -7
_diffrn_reflns_limit_l_max 45
_diffrn_reflns_limit_l_min -33
_diffrn_reflns_number 8639
_diffrn_reflns_point_group_measured_fraction_full 0.994
_diffrn_reflns_point_group_measured_fraction_max 0.844
_diffrn_reflns_theta_full 25.242
_diffrn_reflns_theta_max 31.176
_diffrn_reflns_theta_min 3.015
_exptl_absorpt_coefficient_mu 0.128
_exptl_absorpt_correction_T_max 1.00000
_exptl_absorpt_correction_T_min 0.78984
_exptl_absorpt_correction_type multi-scan
_exptl_absorpt_process_details
;
CrysAlisPro 1.171.41.98a (Rigaku Oxford Diffraction, 2021)
Empirical absorption correction using spherical harmonics,
implemented in SCALE3 ABSPACK scaling algorithm.
;
_exptl_crystal_colour colourless
_exptl_crystal_colour_primary colourless
_exptl_crystal_density_diffrn 1.502
_exptl_crystal_description plate
_exptl_crystal_F_000 1440
_exptl_crystal_size_max 0.48
_exptl_crystal_size_mid 0.17
_exptl_crystal_size_min 0.06
_refine_diff_density_max 0.204
_refine_diff_density_min -0.196
_refine_diff_density_rms 0.046
_refine_ls_extinction_method none
_refine_ls_goodness_of_fit_ref 0.976
_refine_ls_hydrogen_treatment mixed
_refine_ls_matrix_type full
_refine_ls_number_parameters 239
_refine_ls_number_reflns 4226
_refine_ls_number_restraints 0
_refine_ls_restrained_S_all 0.976
_refine_ls_R_factor_all 0.1781
_refine_ls_R_factor_gt 0.0631
_refine_ls_shift/su_max 0.001
_refine_ls_shift/su_mean 0.000
_refine_ls_structure_factor_coef Fsqd
_refine_ls_weighting_details 'w=1/[\s^2^(Fo^2^)+(0.0387P)^2^] where P=(Fo^2^+2Fc^2^)/3'
_refine_ls_weighting_scheme calc
_refine_ls_wR_factor_gt 0.0990
_refine_ls_wR_factor_ref 0.1361
_reflns_Friedel_coverage 0.000
_reflns_number_gt 1771
_reflns_number_total 4226
_reflns_threshold_expression 'I > 2\s(I)'
_cod_data_source_file d5nj03333k2.cif
_cod_data_source_block exp_1812
_cod_depositor_comments 'Adding full bibliography for 7064105--7064108.cif.'
_cod_database_code 7064108
_shelx_shelxl_version_number 2018/3
_shelx_space_group_comment
;
The symmetry employed for this shelxl refinement is uniquely defined
by the following loop, which should always be used as a source of
symmetry information in preference to the above space-group names.
They are only intended as comments.
;
_shelx_estimated_absorpt_t_max 0.992
_shelx_estimated_absorpt_t_min 0.941
_olex2_refinement_description
;
1. Fixed Uiso
 At 1.2 times of:
  All C(H) groups, All C(H,H) groups
 At 1.5 times of:
  All C(H,H,H) groups
2.a Secondary CH2 refined with riding coordinates:
 C12(H12A,H12B)
2.b Aromatic/amide H refined with riding coordinates:
 C11(H11), C7(H7), C10(H10), C9(H9), C8(H8)
2.c Idealised Me refined as rotating group:
 C13(H13A,H13B,H13C)
;
_olex2_submission_special_instructions 'No special instructions were received'
_oxdiff_exptl_absorpt_empirical_details
;
Empirical correction (ABSPACK) includes:
- Absorption correction using spherical harmonics
- Frame scaling
;

loop_
_space_group_symop_operation_xyz
'x, y, z'
'-x+1/2, -y, z+1/2'
'-x, y+1/2, -z+1/2'
'x+1/2, -y+1/2, -z'
'-x, -y, -z'
'x-1/2, y, -z-1/2'
'x, -y-1/2, z-1/2'
'-x-1/2, y-1/2, z'

loop_
_atom_site_label
_atom_site_type_symbol
_atom_site_fract_x
_atom_site_fract_y
_atom_site_fract_z
_atom_site_U_iso_or_equiv
_atom_site_adp_type
_atom_site_occupancy
_atom_site_site_symmetry_order
_atom_site_calc_flag
_atom_site_refinement_flags_posn
_atom_site_refinement_flags_adp
_atom_site_refinement_flags_occupancy
_atom_site_disorder_assembly
_atom_site_disorder_group
F2 F 0.47129(10) 0.2425(2) 0.78839(5) 0.0535(5) Uani 1 1 d . . . . .
O1 O 0.39917(11) 0.4024(2) 0.71549(5) 0.0408(5) Uani 1 1 d . . . . .
F1 F 0.47954(11) 0.5159(3) 0.80430(6) 0.0744(6) Uani 1 1 d . . . . .
F3 F 0.45470(10) 0.3209(3) 0.85221(5) 0.0890(8) Uani 1 1 d . . . . .
O2 O 0.14970(13) 0.4689(3) 0.89713(5) 0.0634(7) Uani 1 1 d . . . . .
N1 N 0.14878(15) 0.3980(3) 0.81660(6) 0.0411(6) Uani 1 1 d . . . . .
N2 N 0.42180(15) 0.3684(3) 0.67247(6) 0.0400(6) Uani 1 1 d . . . . .
C5 C 0.30656(16) 0.3305(4) 0.72462(7) 0.0336(6) Uani 1 1 d . . . . .
O3 O 0.31922(14) 0.4903(4) 0.90221(6) 0.0840(9) Uani 1 1 d . . . . .
C16 C 0.26611(16) 0.3556(4) 0.76703(7) 0.0333(6) Uani 1 1 d . . . . .
C3 C 0.34277(17) 0.2791(4) 0.65778(7) 0.0351(7) Uani 1 1 d . . . . .
C4 C 0.2676(2) 0.2545(4) 0.68951(8) 0.0382(7) Uani 1 1 d . . . . .
C15 C 0.31674(16) 0.3811(4) 0.80646(7) 0.0328(6) Uani 1 1 d . . . . .
C6 C 0.34317(18) 0.2160(4) 0.61356(7) 0.0384(7) Uani 1 1 d . . . . .
C17 C 0.16253(18) 0.3679(4) 0.77514(8) 0.0409(7) Uani 1 1 d . . . . .
C2 C 0.24142(17) 0.4096(4) 0.83676(7) 0.0359(7) Uani 1 1 d . . . . .
C14 C 0.2445(2) 0.4591(4) 0.88205(8) 0.0445(8) Uani 1 1 d . . . . .
C1 C 0.42924(19) 0.3670(5) 0.81332(8) 0.0451(8) Uani 1 1 d . . . . .
C11 C 0.43315(19) 0.1668(4) 0.59390(8) 0.0520(8) Uani 1 1 d . . . . .
H11 H 0.494700 0.172592 0.608737 0.062 Uiso 1 1 calc R U . . .
C7 C 0.25193(19) 0.2032(5) 0.59117(8) 0.0590(10) Uani 1 1 d . . . . .
H7 H 0.190218 0.233178 0.604127 0.071 Uiso 1 1 calc R U . . .
C10 C 0.4330(2) 0.1090(5) 0.55246(9) 0.0618(10) Uani 1 1 d . . . . .
H10 H 0.494381 0.076846 0.539538 0.074 Uiso 1 1 calc R U . . .
C9 C 0.3427(2) 0.0989(4) 0.53023(9) 0.0662(10) Uani 1 1 d . . . . .
H9 H 0.342732 0.060322 0.502269 0.079 Uiso 1 1 calc R U . . .
C8 C 0.2527(2) 0.1459(5) 0.54950(9) 0.0726(12) Uani 1 1 d . . . . .
H8 H 0.191423 0.139219 0.534495 0.087 Uiso 1 1 calc R U . . .
C13 C 0.0354(2) 0.6065(5) 0.94541(9) 0.0762(11) Uani 1 1 d . . . . .
H13A H 0.032433 0.711619 0.928236 0.114 Uiso 1 1 calc R U . . .
H13B H 0.023944 0.637699 0.974484 0.114 Uiso 1 1 calc R U . . .
H13C H -0.016548 0.524430 0.936345 0.114 Uiso 1 1 calc R U . . .
C12 C 0.1373(2) 0.5232(6) 0.94104(9) 0.0786(13) Uani 1 1 d . . . . .
H12A H 0.190608 0.607183 0.948772 0.094 Uiso 1 1 calc R U . . .
H12B H 0.142507 0.420762 0.959539 0.094 Uiso 1 1 calc R U . . .
H17 H 0.1043(16) 0.356(3) 0.7566(7) 0.045(7) Uiso 1 1 d . . . . .
H1 H 0.085(2) 0.413(4) 0.8274(8) 0.069(9) Uiso 1 1 d . . . . .
H4 H 0.2039(18) 0.199(4) 0.6861(7) 0.052(8) Uiso 1 1 d . . . . .

loop_
_atom_site_aniso_label
_atom_site_aniso_U_11
_atom_site_aniso_U_22
_atom_site_aniso_U_33
_atom_site_aniso_U_23
_atom_site_aniso_U_13
_atom_site_aniso_U_12
F2 0.0398(8) 0.0586(13) 0.0620(10) -0.0014(10) 0.0078(7) 0.0121(8)
O1 0.0334(9) 0.0556(14) 0.0336(9) -0.0025(10) 0.0023(7) -0.0090(8)
F1 0.0377(9) 0.0618(14) 0.1236(17) -0.0114(13) -0.0008(10) -0.0152(9)
F3 0.0457(10) 0.178(2) 0.0433(9) 0.0123(13) -0.0066(7) 0.0257(12)
O2 0.0391(10) 0.114(2) 0.0371(10) -0.0168(13) 0.0042(8) 0.0018(12)
N1 0.0260(11) 0.0570(19) 0.0402(12) -0.0051(13) 0.0021(10) -0.0003(11)
N2 0.0345(11) 0.0546(17) 0.0310(11) -0.0007(12) 0.0025(9) -0.0041(11)
C5 0.0269(12) 0.0382(17) 0.0357(13) 0.0041(14) 0.0016(10) -0.0037(12)
O3 0.0454(12) 0.154(3) 0.0528(12) -0.0314(16) -0.0077(10) -0.0066(13)
C16 0.0314(12) 0.0355(18) 0.0331(12) -0.0001(13) 0.0001(10) -0.0029(12)
C3 0.0316(13) 0.0399(19) 0.0337(14) 0.0023(14) -0.0030(11) 0.0025(12)
C4 0.0331(14) 0.044(2) 0.0372(14) 0.0017(14) 0.0010(12) -0.0029(13)
C15 0.0285(12) 0.0356(17) 0.0343(13) 0.0021(14) 0.0003(10) -0.0012(12)
C6 0.0389(14) 0.0422(19) 0.0340(13) 0.0012(14) 0.0000(11) -0.0004(13)
C17 0.0303(13) 0.058(2) 0.0343(14) -0.0044(15) -0.0019(11) -0.0032(13)
C2 0.0293(13) 0.0443(19) 0.0341(12) 0.0000(14) -0.0017(11) -0.0006(12)
C14 0.0391(15) 0.057(2) 0.0371(14) -0.0025(15) 0.0006(13) 0.0023(14)
C1 0.0353(14) 0.064(2) 0.0358(14) 0.0041(17) -0.0021(12) 0.0022(16)
C11 0.0427(15) 0.070(2) 0.0432(16) -0.0042(17) -0.0001(13) 0.0046(16)
C7 0.0401(16) 0.093(3) 0.0444(16) -0.0122(19) -0.0022(13) 0.0018(16)
C10 0.0578(19) 0.079(3) 0.0487(17) -0.0112(19) 0.0097(15) 0.0044(18)
C9 0.078(2) 0.082(3) 0.0380(15) -0.0139(19) 0.0045(16) -0.006(2)
C8 0.0549(19) 0.116(4) 0.0465(17) -0.018(2) -0.0068(14) -0.004(2)
C13 0.083(2) 0.093(3) 0.0521(19) -0.012(2) 0.0186(17) 0.013(2)
C12 0.062(2) 0.139(4) 0.0350(16) -0.017(2) 0.0060(15) 0.007(2)

loop_
_atom_type_symbol
_atom_type_description
_atom_type_scat_dispersion_real
_atom_type_scat_dispersion_imag
_atom_type_scat_source
C C 0.0033 0.0016 'International Tables Vol C Tables 4.2.6.8 and 6.1.1.4'
H H 0.0000 0.0000 'International Tables Vol C Tables 4.2.6.8 and 6.1.1.4'
F F 0.0171 0.0103 'International Tables Vol C Tables 4.2.6.8 and 6.1.1.4'
N N 0.0061 0.0033 'International Tables Vol C Tables 4.2.6.8 and 6.1.1.4'
O O 0.0106 0.0060 'International Tables Vol C Tables 4.2.6.8 and 6.1.1.4'

loop_
_geom_angle_atom_site_label_1
_geom_angle_atom_site_label_2
_geom_angle_atom_site_label_3
_geom_angle
_geom_angle_site_symmetry_1
_geom_angle_site_symmetry_3
_geom_angle_publ_flag
C5 O1 N2 108.57(17) . . ?
C14 O2 C12 117.5(2) . . ?
C17 N1 C2 110.4(2) . . ?
C17 N1 H1 120.7(17) . . ?
C2 N1 H1 128.8(18) . . ?
C3 N2 O1 105.59(18) . . ?
O1 C5 C16 117.9(2) . . ?
C4 C5 O1 109.3(2) . . ?
C4 C5 C16 132.7(2) . . ?
C15 C16 C5 131.1(2) . . ?
C17 C16 C5 122.4(2) . . ?
C17 C16 C15 106.4(2) . . ?
N2 C3 C4 111.0(2) . . ?
N2 C3 C6 119.8(2) . . ?
C4 C3 C6 129.2(2) . . ?
C5 C4 C3 105.5(2) . . ?
C5 C4 H4 128.1(15) . . ?
C3 C4 H4 126.4(15) . . ?
C16 C15 C1 125.1(2) . . ?
C2 C15 C16 107.29(19) . . ?
C2 C15 C1 127.5(2) . . ?
C11 C6 C3 121.1(2) . . ?
C11 C6 C7 118.7(2) . . ?
C7 C6 C3 120.2(2) . . ?
N1 C17 C16 108.9(2) . . ?
N1 C17 H17 120.4(13) . . ?
C16 C17 H17 130.7(13) . . ?
N1 C2 C15 107.0(2) . . ?
N1 C2 C14 119.4(2) . . ?
C15 C2 C14 133.4(2) . . ?
O2 C14 C2 109.6(2) . . ?
O3 C14 O2 124.0(2) . . ?
O3 C14 C2 126.3(2) . . ?
F2 C1 C15 111.6(2) . . ?
F1 C1 F2 105.2(2) . . ?
F1 C1 C15 113.2(2) . . ?
F3 C1 F2 105.1(2) . . ?
F3 C1 F1 107.3(2) . . ?
F3 C1 C15 113.8(2) . . ?
C6 C11 H11 119.6 . . ?
C6 C11 C10 120.8(3) . . ?
C10 C11 H11 119.6 . . ?
C6 C7 H7 120.0 . . ?
C8 C7 C6 120.0(2) . . ?
C8 C7 H7 120.0 . . ?
C11 C10 H10 119.9 . . ?
C9 C10 C11 120.3(3) . . ?
C9 C10 H10 119.9 . . ?
C10 C9 H9 120.2 . . ?
C8 C9 C10 119.5(3) . . ?
C8 C9 H9 120.2 . . ?
C7 C8 H8 119.7 . . ?
C9 C8 C7 120.6(3) . . ?
C9 C8 H8 119.7 . . ?
H13A C13 H13B 109.5 . . ?
H13A C13 H13C 109.5 . . ?
H13B C13 H13C 109.5 . . ?
C12 C13 H13A 109.5 . . ?
C12 C13 H13B 109.5 . . ?
C12 C13 H13C 109.5 . . ?
O2 C12 C13 107.9(2) . . ?
O2 C12 H12A 110.1 . . ?
O2 C12 H12B 110.1 . . ?
C13 C12 H12A 110.1 . . ?
C13 C12 H12B 110.1 . . ?
H12A C12 H12B 108.4 . . ?

loop_
_geom_bond_atom_site_label_1
_geom_bond_atom_site_label_2
_geom_bond_distance
_geom_bond_site_symmetry_2
_geom_bond_publ_flag
F2 C1 1.341(3) . ?
O1 N2 1.414(2) . ?
O1 C5 1.353(3) . ?
F1 C1 1.329(3) . ?
F3 C1 1.319(3) . ?
O2 C14 1.327(3) . ?
O2 C12 1.455(3) . ?
N1 C17 1.342(3) . ?
N1 C2 1.368(3) . ?
N1 H1 0.91(3) . ?
N2 C3 1.314(3) . ?
C5 C16 1.453(3) . ?
C5 C4 1.347(3) . ?
O3 C14 1.187(3) . ?
C16 C15 1.423(3) . ?
C16 C17 1.377(3) . ?
C3 C4 1.414(3) . ?
C3 C6 1.476(3) . ?
C4 H4 0.93(2) . ?
C15 C2 1.388(3) . ?
C15 C1 1.486(3) . ?
C6 C11 1.377(3) . ?
C6 C7 1.387(3) . ?
C17 H17 0.96(2) . ?
C2 C14 1.479(3) . ?
C11 H11 0.9300 . ?
C11 C10 1.380(4) . ?
C7 H7 0.9300 . ?
C7 C8 1.386(4) . ?
C10 H10 0.9300 . ?
C10 C9 1.372(4) . ?
C9 H9 0.9300 . ?
C9 C8 1.368(4) . ?
C8 H8 0.9300 . ?
C13 H13A 0.9600 . ?
C13 H13B 0.9600 . ?
C13 H13C 0.9600 . ?
C13 C12 1.475(4) . ?
C12 H12A 0.9700 . ?
C12 H12B 0.9700 . ?

loop_
_geom_torsion_atom_site_label_1
_geom_torsion_atom_site_label_2
_geom_torsion_atom_site_label_3
_geom_torsion_atom_site_label_4
_geom_torsion
_geom_torsion_site_symmetry_1
_geom_torsion_site_symmetry_2
_geom_torsion_site_symmetry_3
_geom_torsion_site_symmetry_4
_geom_torsion_publ_flag
O1 N2 C3 C4 0.7(3) . . . . ?
O1 N2 C3 C6 -177.8(2) . . . . ?
O1 C5 C16 C15 -27.9(4) . . . . ?
O1 C5 C16 C17 148.5(3) . . . . ?
O1 C5 C4 C3 1.4(3) . . . . ?
N1 C2 C14 O2 5.8(4) . . . . ?
N1 C2 C14 O3 -172.3(3) . . . . ?
N2 O1 C5 C16 -177.7(2) . . . . ?
N2 O1 C5 C4 -1.0(3) . . . . ?
N2 C3 C4 C5 -1.4(3) . . . . ?
N2 C3 C6 C11 32.6(4) . . . . ?
N2 C3 C6 C7 -148.2(3) . . . . ?
C5 O1 N2 C3 0.2(3) . . . . ?
C5 C16 C15 C2 176.2(3) . . . . ?
C5 C16 C15 C1 -7.5(5) . . . . ?
C5 C16 C17 N1 -177.5(3) . . . . ?
C16 C5 C4 C3 177.4(3) . . . . ?
C16 C15 C2 N1 1.2(3) . . . . ?
C16 C15 C2 C14 -173.7(3) . . . . ?
C16 C15 C1 F2 -34.0(4) . . . . ?
C16 C15 C1 F1 84.5(3) . . . . ?
C16 C15 C1 F3 -152.7(3) . . . . ?
C3 C6 C11 C10 -179.6(3) . . . . ?
C3 C6 C7 C8 179.3(3) . . . . ?
C4 C5 C16 C15 156.3(3) . . . . ?
C4 C5 C16 C17 -27.3(5) . . . . ?
C4 C3 C6 C11 -145.6(3) . . . . ?
C4 C3 C6 C7 33.5(5) . . . . ?
C15 C16 C17 N1 -0.3(3) . . . . ?
C15 C2 C14 O2 -179.7(3) . . . . ?
C15 C2 C14 O3 2.2(6) . . . . ?
C6 C3 C4 C5 177.0(3) . . . . ?
C6 C11 C10 C9 -0.4(5) . . . . ?
C6 C7 C8 C9 1.0(6) . . . . ?
C17 N1 C2 C15 -1.5(3) . . . . ?
C17 N1 C2 C14 174.4(3) . . . . ?
C17 C16 C15 C2 -0.6(3) . . . . ?
C17 C16 C15 C1 175.7(3) . . . . ?
C2 N1 C17 C16 1.1(4) . . . . ?
C2 C15 C1 F2 141.6(3) . . . . ?
C2 C15 C1 F1 -100.0(3) . . . . ?
C2 C15 C1 F3 22.9(5) . . . . ?
C14 O2 C12 C13 153.3(3) . . . . ?
C1 C15 C2 N1 -175.0(3) . . . . ?
C1 C15 C2 C14 10.1(5) . . . . ?
C11 C6 C7 C8 -1.5(5) . . . . ?
C11 C10 C9 C8 -0.2(5) . . . . ?
C7 C6 C11 C10 1.2(5) . . . . ?
C10 C9 C8 C7 -0.1(6) . . . . ?
C12 O2 C14 O3 0.6(5) . . . . ?
C12 O2 C14 C2 -177.6(3) . . . . ?
